data_2212677
loop_
_publ_author_name
'Cowan, John A.'
'Howard, Judith A. K.'
'Puschmann, Horst'
'Williams, Ian D.'

_publ_section_title
;
 Short N&#x00B7;&#x00B7;&#x00B7;O hydrogen bonds in the 1:1 adduct of
 4,4'-bipyridyl and oxalic acid
;
_journal_coeditor_code SG2117
_journal_issue 3
_journal_name_full 'Acta Crystallographica Section E'
_journal_page_first o1240
_journal_page_last o1242
_journal_paper_doi 10.1107/S1600536807005156
_journal_volume 63
_journal_year 2007
_chemical_formula_iupac 'C10 H8 N2 , C2 H2 O4'
_chemical_formula_moiety 'C10 H8 N2 , C2 H2 O4'
_chemical_formula_sum 'C12 H10 N2 O4'
_chemical_formula_weight 246.22
_chemical_name_common '4,4-bipyridinium oxalate'
_chemical_name_systematic
;
4,4'-bipyridyl--oxalic acid (1/1)
;
_space_group_IT_number 2
_symmetry_cell_setting triclinic
_symmetry_space_group_name_Hall '-P 1'
_symmetry_space_group_name_H-M 'P -1'
_atom_sites_solution_hydrogens geom
_atom_sites_solution_primary direct
_atom_sites_solution_secondary difmap
_audit_creation_method SHELXL97
_cell_angle_alpha 100.253(10)
_cell_angle_beta 105.349(11)
_cell_angle_gamma 107.569(10)
_cell_formula_units_Z 3
_cell_length_a 8.7365(18)
_cell_length_b 9.9154(19)
_cell_length_c 10.380(2)
_cell_measurement_reflns_used 874
_cell_measurement_temperature 100(2)
_cell_measurement_theta_max 18.99
_cell_measurement_theta_min 10.11
_cell_volume 793.5(3)
_computing_cell_refinement SMART
_computing_data_collection 'SMART (Bruker, 1998)'
_computing_data_reduction 'SAINT (Bruker, 1998)'
_computing_molecular_graphics 'SHELXTL/PC (Sheldrick, 1999)'
_computing_publication_material SHELXL97
_computing_structure_refinement 'SHELXL97 (Sheldrick, 1997)'
_computing_structure_solution 'SHELXS97 (Sheldrick, 1997)'
_diffrn_ambient_temperature 100(2)
_diffrn_measured_fraction_theta_full 0.989
_diffrn_measured_fraction_theta_max 0.989
_diffrn_measurement_device_type 'Bruker SMART CCD area-detector'
_diffrn_measurement_method \w
_diffrn_radiation_monochromator graphite
_diffrn_radiation_source 'fine-focus sealed tube'
_diffrn_radiation_type MoK\a
_diffrn_radiation_wavelength 0.71073
_diffrn_reflns_av_R_equivalents 0.0582
_diffrn_reflns_av_sigmaI/netI 0.0531
_diffrn_reflns_limit_h_max 9
_diffrn_reflns_limit_h_min -11
_diffrn_reflns_limit_k_max 12
_diffrn_reflns_limit_k_min -12
_diffrn_reflns_limit_l_max 13
_diffrn_reflns_limit_l_min -13
_diffrn_reflns_number 8434
_diffrn_reflns_theta_full 27.48
_diffrn_reflns_theta_max 27.48
_diffrn_reflns_theta_min 2.12
_diffrn_standards_decay_% 0
_diffrn_standards_number 0
_exptl_absorpt_coefficient_mu 0.119
_exptl_absorpt_correction_type none
_exptl_crystal_colour brown
_exptl_crystal_density_diffrn 1.546
_exptl_crystal_density_method 'not measured'
_exptl_crystal_description block
_exptl_crystal_F_000 384
_exptl_crystal_size_max 0.3
_exptl_crystal_size_mid 0.2
_exptl_crystal_size_min 0.15
_refine_diff_density_max 0.533
_refine_diff_density_min -0.338
_refine_ls_extinction_method none
_refine_ls_goodness_of_fit_ref 1.085
_refine_ls_hydrogen_treatment refU
_refine_ls_matrix_type full
_refine_ls_number_parameters 259
_refine_ls_number_reflns 3601
_refine_ls_number_restraints 0
_refine_ls_restrained_S_all 1.085
_refine_ls_R_factor_all 0.1060
_refine_ls_R_factor_gt 0.0699
_refine_ls_shift/su_max 0.000
_refine_ls_shift/su_mean 0.000
_refine_ls_structure_factor_coef Fsqd
_refine_ls_weighting_details 'calc w = 1/[\s^2^(Fo^2^)+(0.0821P)^2^+0.9233P] where P=(Fo^2^+2Fc^2^)/3'
_refine_ls_weighting_scheme calc
_refine_ls_wR_factor_gt 0.1722
_refine_ls_wR_factor_ref 0.1930
_reflns_number_gt 2523
_reflns_number_total 3601
_reflns_threshold_expression I>2\s(I)
_cod_data_source_file sg2117.cif
_cod_data_source_block I
_cod_depositor_comments
;
The following automatic conversions were performed:
'_symmetry_cell_setting' value 'Triclinic' changed to 'triclinic'
according to '/home/saulius/struct/CIF-dictionaries/cif_core.dic'
dictionary named 'cif_core.dic' version 2.4.1 from 2010-06-29.

Automatic conversion script
Id: cif_fix_enum 1527 2010-12-29 10:47:43Z saulius 

The following automatic conversions were performed:

'_symmetry_cell_setting' value 'Triclinic' changed to 'triclinic'
according to /home/saulius/struct/CIF-dictionaries/cif_core.dic
dictionary named 'cif_core.dic' version 2.4.1 from 2010-06-29.

Automatic conversion script
Id: cif_fix_values 1715 2011-07-08 13:25:40Z adriana 
;
_cod_database_code 2212677
_cod_database_fobs_code 2212677

loop_
_symmetry_equiv_pos_as_xyz
'x, y, z'
'-x, -y, -z'

loop_
_atom_site_type_symbol
_atom_site_label
_atom_site_fract_x
_atom_site_fract_y
_atom_site_fract_z
_atom_site_U_iso_or_equiv
_atom_site_adp_type
_atom_site_calc_flag
_atom_site_refinement_flags
_atom_site_occupancy
C C1 0.0631(4) 0.9499(3) 0.1702(3) 0.0157(6) Uani d . 1
O O1 0.1464(3) 1.0696(2) 0.1636(2) 0.0204(5) Uani d . 1
O O2 -0.0932(3) 0.9108(2) 0.1751(2) 0.0195(5) Uani d . 1
H H1 -0.1252 0.9805 0.1745 0.080(18) Uiso calc R 1
C C2 0.1318(4) 0.8219(3) 0.1705(3) 0.0150(5) Uani d . 1
O O3 0.0336(3) 0.6941(2) 0.1412(2) 0.0247(5) Uani d . 1
O O4 0.2955(2) 0.8668(2) 0.2015(2) 0.0192(5) Uani d . 1
H H2 0.3248 0.7954 0.1933 0.10(2) Uiso calc R 1
N N1 0.4089(3) 0.6576(2) 0.1828(2) 0.0128(5) Uani d . 1
C C11 0.3087(4) 0.5142(3) 0.1246(3) 0.0148(6) Uani d . 1
H H11 0.1909 0.4881 0.0909 0.021(8) Uiso calc R 1
C C12 0.3763(3) 0.4040(3) 0.1134(3) 0.0136(5) Uani d . 1
H H12 0.3046 0.3057 0.0731 0.020(8) Uiso calc R 1
C C13 0.5547(3) 0.4431(3) 0.1638(3) 0.0112(5) Uani d . 1
C C14 0.6565(3) 0.5934(3) 0.2216(3) 0.0144(5) Uani d . 1
H H14 0.7748 0.6235 0.2536 0.022(8) Uiso calc R 1
C C15 0.5800(3) 0.6968(3) 0.2308(3) 0.0145(5) Uani d . 1
H H15 0.6485 0.7959 0.2712 0.014(7) Uiso calc R 1
N N2 0.7855(3) 0.1180(2) 0.1646(2) 0.0156(5) Uani d . 1
C C21 0.8754(4) 0.2565(3) 0.1681(3) 0.0178(6) Uani d . 1
H H21 0.9884 0.2805 0.1721 0.024(9) Uiso calc R 1
C C22 0.8046(4) 0.3642(3) 0.1659(3) 0.0163(6) Uani d . 1
H H22 0.8694 0.4587 0.1680 0.034(10) Uiso calc R 1
C C23 0.6351(3) 0.3295(3) 0.1604(3) 0.0130(5) Uani d . 1
C C24 0.5416(4) 0.1853(3) 0.1546(3) 0.0144(5) Uani d . 1
H H24 0.4277 0.1574 0.1485 0.023(9) Uiso calc R 1
C C25 0.6229(4) 0.0842(3) 0.1581(3) 0.0155(6) Uani d . 1
H H25 0.5613 -0.0113 0.1559 0.012(7) Uiso calc R 1
C C3 1.0356(3) 0.9366(3) 0.5023(3) 0.0142(5) Uani d . 1
O O5 0.9471(2) 0.8154(2) 0.5031(2) 0.0185(4) Uani d . 1
O O6 1.1925(2) 0.9765(2) 0.5046(2) 0.0192(5) Uani d . 1
H H3 1.2232 0.9060 0.5033 0.10(2) Uiso calc R 1
N N3 1.3099(3) 0.7691(2) 0.5027(2) 0.0155(5) Uani d . 1
C C31 1.2128(4) 0.6253(3) 0.4680(3) 0.0160(6) Uani d . 1
H H31 1.0951 0.5979 0.4446 0.013(7) Uiso calc R 1
C C32 1.2821(3) 0.5163(3) 0.4658(3) 0.0154(6) Uani d . 1
H H32 1.2116 0.4178 0.4415 0.030(9) Uiso calc R 1
C C33 1.4596(3) 0.5564(3) 0.5007(3) 0.0132(5) Uani d . 1
C C34 1.5585(3) 0.7073(3) 0.5373(3) 0.0143(5) Uani d . 1
H H34 1.6765 0.7387 0.5607 0.020(8) Uiso calc R 1
C C35 1.4788(4) 0.8091(3) 0.5382(3) 0.0161(6) Uani d . 1
H H35 1.5457 0.9089 0.5645 0.024(9) Uiso calc R 1

loop_
_atom_site_aniso_label
_atom_site_aniso_U_11
_atom_site_aniso_U_22
_atom_site_aniso_U_33
_atom_site_aniso_U_12
_atom_site_aniso_U_13
_atom_site_aniso_U_23
C1 0.0173(14) 0.0156(13) 0.0141(12) 0.0053(11) 0.0061(11) 0.0040(9)
O1 0.0169(11) 0.0149(9) 0.0321(11) 0.0053(8) 0.0114(9) 0.0095(8)
O2 0.0149(10) 0.0191(10) 0.0285(11) 0.0085(8) 0.0098(9) 0.0088(8)
C2 0.0159(14) 0.0146(13) 0.0163(12) 0.0063(11) 0.0069(11) 0.0051(10)
O3 0.0185(11) 0.0137(10) 0.0411(13) 0.0053(8) 0.0090(9) 0.0081(8)
O4 0.0143(10) 0.0122(9) 0.0330(11) 0.0064(8) 0.0096(8) 0.0056(8)
N1 0.0131(12) 0.0116(10) 0.0169(11) 0.0049(9) 0.0083(9) 0.0064(8)
C11 0.0129(14) 0.0167(13) 0.0164(12) 0.0061(10) 0.0048(11) 0.0075(10)
C12 0.0135(13) 0.0116(12) 0.0163(12) 0.0041(10) 0.0060(10) 0.0047(9)
C13 0.0141(13) 0.0111(12) 0.0131(11) 0.0069(10) 0.0081(10) 0.0054(9)
C14 0.0117(13) 0.0150(12) 0.0167(13) 0.0056(10) 0.0043(10) 0.0049(10)
C15 0.0150(14) 0.0102(12) 0.0180(13) 0.0043(10) 0.0064(11) 0.0027(9)
N2 0.0175(12) 0.0154(11) 0.0170(11) 0.0081(9) 0.0074(9) 0.0063(8)
C21 0.0161(14) 0.0178(13) 0.0191(13) 0.0046(11) 0.0062(11) 0.0066(10)
C22 0.0158(14) 0.0137(12) 0.0199(13) 0.0046(11) 0.0068(11) 0.0065(10)
C23 0.0156(13) 0.0140(12) 0.0099(11) 0.0071(10) 0.0033(10) 0.0035(9)
C24 0.0153(14) 0.0143(12) 0.0171(12) 0.0070(10) 0.0076(10) 0.0068(10)
C25 0.0157(14) 0.0131(12) 0.0174(13) 0.0038(10) 0.0065(11) 0.0045(10)
C3 0.0132(13) 0.0140(13) 0.0146(12) 0.0041(10) 0.0046(10) 0.0035(9)
O5 0.0151(10) 0.0131(9) 0.0279(11) 0.0043(8) 0.0079(8) 0.0076(8)
O6 0.0143(10) 0.0138(9) 0.0319(11) 0.0053(8) 0.0113(9) 0.0065(8)
N3 0.0156(12) 0.0176(11) 0.0150(11) 0.0073(9) 0.0063(9) 0.0047(8)
C31 0.0109(13) 0.0164(13) 0.0197(13) 0.0045(11) 0.0033(11) 0.0067(10)
C32 0.0121(13) 0.0127(12) 0.0220(13) 0.0045(10) 0.0043(11) 0.0089(10)
C33 0.0137(13) 0.0148(12) 0.0108(11) 0.0033(10) 0.0038(10) 0.0064(9)
C34 0.0111(13) 0.0135(12) 0.0159(12) 0.0021(10) 0.0058(10) 0.0009(9)
C35 0.0165(14) 0.0117(12) 0.0201(13) 0.0038(10) 0.0079(11) 0.0047(10)

loop_
_atom_type_symbol
_atom_type_description
_atom_type_scat_dispersion_real
_atom_type_scat_dispersion_imag
_atom_type_scat_source
C C 0.0033 0.0016 'International Tables Vol C Tables 4.2.6.8 and 6.1.1.4'
H H 0.0000 0.0000 'International Tables Vol C Tables 4.2.6.8 and 6.1.1.4'
N N 0.0061 0.0033 'International Tables Vol C Tables 4.2.6.8 and 6.1.1.4'
O O 0.0106 0.0060 'International Tables Vol C Tables 4.2.6.8 and 6.1.1.4'

loop_
_geom_angle_atom_site_label_1
_geom_angle_atom_site_label_2
_geom_angle_atom_site_label_3
_geom_angle_site_symmetry_3
_geom_angle
O1 C1 O2 . 125.6(3)
O1 C1 C2 . 122.3(3)
O2 C1 C2 . 112.1(2)
C1 O2 H1 . 109.5
O3 C2 O4 . 126.4(3)
O3 C2 C1 . 120.7(3)
O4 C2 C1 . 112.9(2)
C2 O4 H2 . 109.5
C11 N1 C15 . 119.5(2)
N1 C11 C12 . 121.9(3)
N1 C11 H11 . 119.0
C12 C11 H11 . 119.0
C11 C12 C13 . 119.2(2)
C11 C12 H12 . 120.4
C13 C12 H12 . 120.4
C14 C13 C12 . 117.8(2)
C14 C13 C23 . 120.4(2)
C12 C13 C23 . 121.8(2)
C15 C14 C13 . 119.7(3)
C15 C14 H14 . 120.1
C13 C14 H14 . 120.1
N1 C15 C14 . 121.8(2)
N1 C15 H15 . 119.1
C14 C15 H15 . 119.1
C25 N2 C21 . 118.6(2)
N2 C21 C22 . 122.1(3)
N2 C21 H21 . 119.0
C22 C21 H21 . 119.0
C21 C22 C23 . 119.5(2)
C21 C22 H22 . 120.3
C23 C22 H22 . 120.3
C24 C23 C22 . 118.3(2)
C24 C23 C13 . 120.1(2)
C22 C23 C13 . 121.7(2)
C25 C24 C23 . 118.5(3)
C25 C24 H24 . 120.8
C23 C24 H24 . 120.8
N2 C25 C24 . 123.1(2)
N2 C25 H25 . 118.4
C24 C25 H25 . 118.4
O5 C3 O6 . 126.3(2)
O5 C3 C3 2_776 121.0(3)
O6 C3 C3 2_776 112.7(3)
C3 O6 H3 . 109.5
C35 N3 C31 . 119.1(2)
N3 C31 C32 . 122.3(3)
N3 C31 H31 . 118.9
C32 C31 H31 . 118.9
C31 C32 C33 . 119.4(2)
C31 C32 H32 . 120.3
C33 C32 H32 . 120.3
C34 C33 C32 . 117.3(2)
C34 C33 C33 2_866 121.2(3)
C32 C33 C33 2_866 121.5(3)
C35 C34 C33 . 119.5(3)
C35 C34 H34 . 120.2
C33 C34 H34 . 120.2
N3 C35 C34 . 122.4(2)
N3 C35 H35 . 118.8
C34 C35 H35 . 118.8

loop_
_geom_bond_atom_site_label_1
_geom_bond_atom_site_label_2
_geom_bond_site_symmetry_2
_geom_bond_distance
C1 O1 . 1.215(3)
C1 O2 . 1.320(3)
C1 C2 . 1.559(4)
O2 H1 . 0.8200
C2 O3 . 1.226(3)
C2 O4 . 1.292(3)
O4 H2 . 0.8200
N1 C11 . 1.348(3)
N1 C15 . 1.349(3)
C11 C12 . 1.392(4)
C11 H11 . 0.9300
C12 C13 . 1.408(4)
C12 H12 . 0.9300
C13 C14 . 1.404(3)
C13 C23 . 1.497(4)
C14 C15 . 1.385(4)
C14 H14 . 0.9300
C15 H15 . 0.9300
N2 C25 . 1.337(4)
N2 C21 . 1.350(3)
C21 C22 . 1.386(4)
C21 H21 . 0.9300
C22 C23 . 1.399(4)
C22 H22 . 0.9300
C23 C24 . 1.398(4)
C24 C25 . 1.393(4)
C24 H24 . 0.9300
C25 H25 . 0.9300
C3 O5 . 1.220(3)
C3 O6 . 1.299(3)
C3 C3 2_776 1.563(5)
O6 H3 . 0.8200
N3 C35 . 1.334(4)
N3 C31 . 1.344(3)
C31 C32 . 1.388(4)
C31 H31 . 0.9300
C32 C33 . 1.406(4)
C32 H32 . 0.9300
C33 C34 . 1.404(4)
C33 C33 2_866 1.492(5)
C34 C35 . 1.389(4)
C34 H34 . 0.9300
C35 H35 . 0.9300

loop_
_geom_hbond_atom_site_label_D
_geom_hbond_atom_site_label_H
_geom_hbond_atom_site_label_A
_geom_hbond_site_symmetry_A
_geom_hbond_distance_DH
_geom_hbond_distance_HA
_geom_hbond_distance_DA
_geom_hbond_angle_DHA
_geom_hbond_publ_flag
O2 H1 N2 1_465 0.82 1.77 2.586(3) 174 y
O4 H2 N1 . 0.82 1.74 2.553(3) 174 y
O6 H3 N3 . 0.82 1.74 2.560(3) 174 y
C11 H11 O3 2_565 0.93 2.59 3.270(4) 130 y
C22 H22 O3 1_655 0.93 2.45 3.375(3) 172 y
C24 H24 O1 1_545 0.93 2.40 3.326(4) 171 y
C25 H25 O4 1_545 0.93 2.48 3.216(3) 136 y
C32 H32 O5 2_766 0.93 2.56 3.418(3) 153 y
C34 H34 O5 1_655 0.93 2.52 3.373(3) 153 y
C35 H35 O6 2_876 0.93 2.57 3.207(3) 126 y
